data_4030299
loop_
_publ_author_name
'Palk\'o, Roberta'
'Egyed, Orsolya'
'Rokob, Tibor Andr\'as'
'Bombicz, Petra'
'Riedl, Zsuzsanna'
'Haj\'os, Gy\"orgy'

_publ_section_title
;
 Transformation of Zwitterionic Pyridine Derivatives to a Spiro-Fused Ring
 System: Azoniabenzo[de]fluorine. Synthesis and Mechanistic
 Rationalization.
;
_journal_issue 1
_journal_name_full 'The Journal of organic chemistry'
_journal_page_first 174
_journal_paper_doi 10.1021/jo5022663
_journal_volume 80
_journal_year 2014
_chemical_formula_moiety 'C27 H23 N2 O, C2 H3 N, Br'
_chemical_formula_sum 'C29 H26 Br N3 O'
_chemical_formula_weight 512.44
_chemical_melting_point 485
_chemical_name_systematic
;
6-methyl-10-oxo-11,11-diphenyl-4,4a,10,11-tetrahydro-
9H-9-aza-11b-azoniabenzo[de]fluorene bromide
;
_space_group_crystal_system triclinic
_space_group_IT_number 2
_space_group_name_Hall '-P 1'
_space_group_name_H-M_alt 'P -1'
_symmetry_space_group_name_Hall '-P 1'
_symmetry_space_group_name_H-M 'P -1'
_atom_sites_solution_hydrogens mixed
_atom_sites_solution_primary difmap
_atom_sites_solution_secondary difmap
_audit_creation_method SHELXL-2013
_cell_angle_alpha 91.2659(9)
_cell_angle_beta 104.1456(14)
_cell_angle_gamma 104.6546(14)
_cell_formula_units_Z 2
_cell_length_a 8.9351(3)
_cell_length_b 10.5522(3)
_cell_length_c 14.2075(4)
_cell_measurement_reflns_used 9878
_cell_measurement_temperature 294(1)
_cell_measurement_theta_max 35.8736
_cell_measurement_theta_min 2.4389
_cell_volume 1251.64(7)
_computing_cell_refinement 'CrystalClear (Rigaku/MSC Inc., 2006)'
_computing_data_collection 'CrystalClear (Rigaku/MSC Inc., 2006)'
_computing_data_reduction 'CrystalClear (Rigaku/MSC Inc., 2006)'
_computing_structure_refinement 'SHELXL-2013 (Sheldrick, 2013)'
_computing_structure_solution 'SHELXS-97 (Sheldrick, 1997)'
_diffrn_ambient_temperature 294(1)
_diffrn_detector_area_resol_mean 10.0000
_diffrn_measured_fraction_theta_full 0.998
_diffrn_measured_fraction_theta_max 0.998
_diffrn_measurement_device
;
RAXIS conversion
;
_diffrn_measurement_method dtprofit.ref
_diffrn_radiation_detector RX
_diffrn_radiation_monochromator 'Graphite Monochromator'
_diffrn_radiation_source 'Sealed Tube'
_diffrn_radiation_type 'Mo K\a'
_diffrn_radiation_wavelength 0.71073
_diffrn_reflns_av_R_equivalents 0.0339
_diffrn_reflns_av_unetI/netI 0.0156
_diffrn_reflns_Laue_measured_fraction_full 0.998
_diffrn_reflns_Laue_measured_fraction_max 0.998
_diffrn_reflns_limit_h_max 11
_diffrn_reflns_limit_h_min -11
_diffrn_reflns_limit_k_max 13
_diffrn_reflns_limit_k_min -13
_diffrn_reflns_limit_l_max 18
_diffrn_reflns_limit_l_min -18
_diffrn_reflns_number 59698
_diffrn_reflns_point_group_measured_fraction_full 0.998
_diffrn_reflns_point_group_measured_fraction_max 0.998
_diffrn_reflns_theta_full 25.242
_diffrn_reflns_theta_max 27.481
_diffrn_reflns_theta_min 3.173
_diffrn_source_current 40.0000
_diffrn_source_power 2.0000
_diffrn_source_voltage 50.0000
_exptl_absorpt_coefficient_mu 1.677
_exptl_absorpt_correction_T_max 0.6603
_exptl_absorpt_correction_T_min 0.4344
_exptl_absorpt_correction_type numerical
_exptl_absorpt_process_details
; 
 NUMABS Higashi, T. (1998), rev. 2002. (Rigaku/MSC Inc.).
;
_exptl_crystal_colour Colorless
_exptl_crystal_density_diffrn 1.360
_exptl_crystal_description Prism
_exptl_crystal_F_000 528
_exptl_crystal_size_max 0.2
_exptl_crystal_size_mid 0.15
_exptl_crystal_size_min 0.1
_refine_diff_density_max 0.310
_refine_diff_density_min -0.217
_refine_diff_density_rms 0.047
_refine_ls_extinction_method none
_refine_ls_goodness_of_fit_ref 1.027
_refine_ls_hydrogen_treatment constr
_refine_ls_matrix_type full
_refine_ls_number_parameters 309
_refine_ls_number_reflns 5714
_refine_ls_number_restraints 0
_refine_ls_restrained_S_all 1.027
_refine_ls_R_factor_all 0.0384
_refine_ls_R_factor_gt 0.0327
_refine_ls_shift/su_max 0.000
_refine_ls_shift/su_mean 0.000
_refine_ls_structure_factor_coef Fsqd
_refine_ls_weighting_details 'w=1/[\s^2^(Fo^2^)+(0.0409P)^2^+0.5850P] where P=(Fo^2^+2Fc^2^)/3'
_refine_ls_weighting_scheme calc
_refine_ls_wR_factor_gt 0.0810
_refine_ls_wR_factor_ref 0.0839
_reflns_Friedel_coverage 0.000
_reflns_number_gt 5082
_reflns_number_total 5714
_reflns_threshold_expression 'I > 2\s(I)'
_cod_data_source_file jo5022663_si_001.cif
_cod_data_source_block PR592
_cod_depositor_comments
;
The following automatic conversions were performed:

'_exptl_absorpt_correction_type' value 'Numerical' changed to
'numerical' according to
/home/saulius/struct/COD-crude-data--automatic-downloads/rss-feeds/ACS/lib/dictionaries/cif_core.dic
dictionary named 'cif_core.dic' version 2.4.2 from 2011-04-26.

Automatic conversion script
Id: cif_fix_values 2935 2014-11-11 08:27:57Z andrius 

 Adding full bibliography for 4030299.cif.
;
_cod_database_code 4030299
_shelx_space_group_comment
;
The symmetry employed for this shelxl refinement is uniquely defined
by the following loop, which should always be used as a source of
symmetry information in preference to the above space-group names.
They are only intended as comments.
;
_shelx_estimated_absorpt_t_min 0.730
_shelx_estimated_absorpt_t_max 0.850
_shelxl_version_number 2013-4

loop_
_space_group_symop_operation_xyz
'x, y, z'
'-x, -y, -z'

loop_
_atom_site_label
_atom_site_type_symbol
_atom_site_fract_x
_atom_site_fract_y
_atom_site_fract_z
_atom_site_U_iso_or_equiv
_atom_site_adp_type
_atom_site_occupancy
_atom_site_site_symmetry_order
_atom_site_calc_flag
_atom_site_refinement_flags_posn
_atom_site_refinement_flags_adp
Br1 Br 0.30957(2) 0.17123(2) 0.07100(2) 0.04616(8) Uani 1 1 d . .
C1 C 0.2941(2) 0.97793(19) 0.30185(14) 0.0412(4) Uani 1 1 d . .
H1 H 0.3456 1.0229 0.3629 0.049 Uiso 1 1 calc R U
C2 C 0.1308(2) 0.9638(2) 0.26267(16) 0.0464(5) Uani 1 1 d . .
H2 H 0.0732 0.9964 0.2992 0.056 Uiso 1 1 calc R U
C3 C 0.0538(2) 0.9024(2) 0.17091(16) 0.0468(5) Uani 1 1 d . .
H3 H -0.0538 0.8967 0.1438 0.056 Uiso 1 1 calc R U
C3A C 0.1402(2) 0.84957(19) 0.12028(15) 0.0409(4) Uani 1 1 d . .
C4 C 0.0938(2) 0.7823(2) 0.02014(16) 0.0502(5) Uani 1 1 d . .
H4A H 0.0292 0.8264 -0.0258 0.060 Uiso 1 1 calc R U
H4B H 0.0346 0.6912 0.0186 0.060 Uiso 1 1 calc R U
C4A C 0.2568(2) 0.79249(19) -0.00300(13) 0.0386(4) Uani 1 1 d . .
H4 H 0.2928 0.8776 -0.0280 0.046 Uiso 1 1 calc R U
C5 C 0.2488(2) 0.6840(2) -0.07600(14) 0.0431(4) Uani 1 1 d . .
H5 H 0.2277 0.6976 -0.1418 0.052 Uiso 1 1 calc R U
C6 C 0.2709(2) 0.5692(2) -0.04870(15) 0.0440(4) Uani 1 1 d . .
C7 C 0.3131(2) 0.55126(19) 0.05527(15) 0.0455(4) Uani 1 1 d . .
H7 H 0.3100 0.4669 0.0738 0.055 Uiso 1 1 calc R U
C8 C 0.3558(2) 0.65043(17) 0.12499(14) 0.0379(4) Uani 1 1 d . .
H8 H 0.3785 0.6336 0.1902 0.045 Uiso 1 1 calc R U
C8A C 0.36743(19) 0.78966(16) 0.09826(12) 0.0319(3) Uani 1 1 d . .
N9 N 0.53040(16) 0.86708(14) 0.10958(10) 0.0342(3) Uani 1 1 d . .
H9 H 0.5690 0.8660 0.0598 0.041 Uiso 1 1 calc R U
O10 O 0.76412(14) 1.00379(13) 0.19512(10) 0.0418(3) Uani 1 1 d . .
C10 C 0.62704(19) 0.94031(16) 0.19030(12) 0.0316(3) Uani 1 1 d . .
C11 C 0.55895(19) 0.93797(16) 0.28150(12) 0.0313(3) Uani 1 1 d . .
C11A C 0.3791(2) 0.92472(16) 0.24957(12) 0.0321(3) Uani 1 1 d . .
N11B N 0.29624(16) 0.85825(14) 0.16276(11) 0.0323(3) Uani 1 1 d . .
C12 C 0.2594(3) 0.4564(2) -0.11985(19) 0.0633(6) Uani 1 1 d . .
H12A H 0.2029 0.4701 -0.1839 0.095 Uiso 1 1 calc R U
H12B H 0.2027 0.3755 -0.1003 0.095 Uiso 1 1 calc R U
H12C H 0.3651 0.4519 -0.1205 0.095 Uiso 1 1 calc R U
C21 C 0.6468(2) 1.06909(17) 0.34388(13) 0.0347(4) Uani 1 1 d . .
C22 C 0.6250(3) 1.18489(19) 0.30558(15) 0.0453(4) Uani 1 1 d . .
H22 H 0.5534 1.1816 0.2452 0.054 Uiso 1 1 calc R U
C23 C 0.7093(3) 1.3053(2) 0.35677(18) 0.0576(6) Uani 1 1 d . .
H23 H 0.6949 1.3825 0.3302 0.069 Uiso 1 1 calc R U
C24 C 0.8142(3) 1.3118(2) 0.44653(18) 0.0607(6) Uani 1 1 d . .
H24 H 0.8704 1.3929 0.4806 0.073 Uiso 1 1 calc R U
C25 C 0.8355(3) 1.1977(2) 0.48560(17) 0.0610(6) Uani 1 1 d . .
H25 H 0.9053 1.2016 0.5467 0.073 Uiso 1 1 calc R U
C26 C 0.7531(2) 1.0763(2) 0.43418(15) 0.0473(5) Uani 1 1 d . .
H26 H 0.7695 0.9995 0.4606 0.057 Uiso 1 1 calc R U
C31 C 0.5929(2) 0.82062(17) 0.33777(13) 0.0343(3) Uani 1 1 d . .
C32 C 0.5143(3) 0.7775(2) 0.40891(16) 0.0496(5) Uani 1 1 d . .
H32 H 0.4328 0.8129 0.4175 0.060 Uiso 1 1 calc R U
C33 C 0.5564(3) 0.6820(2) 0.46729(19) 0.0635(6) Uani 1 1 d . .
H33 H 0.5044 0.6549 0.5156 0.076 Uiso 1 1 calc R U
C34 C 0.6753(3) 0.6270(2) 0.45400(18) 0.0601(6) Uani 1 1 d . .
H34 H 0.7036 0.5632 0.4934 0.072 Uiso 1 1 calc R U
C35 C 0.7513(3) 0.6664(2) 0.38287(17) 0.0513(5) Uani 1 1 d . .
H35 H 0.8300 0.6281 0.3732 0.062 Uiso 1 1 calc R U
C36 C 0.7116(2) 0.76315(19) 0.32500(15) 0.0420(4) Uani 1 1 d . .
H36 H 0.7648 0.7899 0.2772 0.050 Uiso 1 1 calc R U
N91 N 0.1037(5) 0.5439(4) 0.3092(3) 0.1240(12) Uani 1 1 d . .
C92 C 0.1186(5) 0.4453(5) 0.2900(2) 0.1014(12) Uani 1 1 d . .
C93 C 0.1329(7) 0.3152(6) 0.2667(4) 0.159(2) Uani 1 1 d . .
H93A H 0.2252 0.3006 0.3115 0.238 Uiso 1 1 calc R U
H93B H 0.1443 0.3084 0.2015 0.238 Uiso 1 1 calc R U
H93C H 0.0386 0.2505 0.2718 0.238 Uiso 1 1 calc R U

loop_
_atom_site_aniso_label
_atom_site_aniso_U_11
_atom_site_aniso_U_22
_atom_site_aniso_U_33
_atom_site_aniso_U_23
_atom_site_aniso_U_13
_atom_site_aniso_U_12
Br1 0.04528(12) 0.05692(13) 0.04237(11) 0.00754(8) 0.01498(8) 0.02071(9)
C1 0.0390(9) 0.0467(10) 0.0429(10) -0.0001(8) 0.0163(8) 0.0150(8)
C2 0.0386(10) 0.0523(11) 0.0587(12) 0.0034(9) 0.0244(9) 0.0192(9)
C3 0.0298(9) 0.0525(11) 0.0617(12) 0.0011(9) 0.0137(8) 0.0156(8)
C3A 0.0289(8) 0.0427(10) 0.0505(11) 0.0005(8) 0.0074(8) 0.0117(7)
C4 0.0341(10) 0.0630(13) 0.0506(11) -0.0088(10) -0.0008(8) 0.0201(9)
C4A 0.0358(9) 0.0405(9) 0.0372(9) 0.0025(7) 0.0032(7) 0.0124(7)
C5 0.0380(9) 0.0519(11) 0.0349(9) -0.0036(8) 0.0053(7) 0.0088(8)
C6 0.0357(9) 0.0458(11) 0.0468(10) -0.0078(8) 0.0081(8) 0.0075(8)
C7 0.0457(10) 0.0356(9) 0.0527(11) 0.0005(8) 0.0099(9) 0.0094(8)
C8 0.0373(9) 0.0370(9) 0.0394(9) 0.0049(7) 0.0087(7) 0.0111(7)
C8A 0.0282(8) 0.0342(8) 0.0337(8) -0.0012(6) 0.0079(6) 0.0097(6)
N9 0.0291(7) 0.0404(8) 0.0350(7) -0.0008(6) 0.0136(6) 0.0078(6)
O10 0.0291(6) 0.0472(7) 0.0480(7) -0.0029(6) 0.0141(5) 0.0050(5)
C10 0.0289(8) 0.0316(8) 0.0363(8) 0.0029(6) 0.0096(6) 0.0108(6)
C11 0.0277(8) 0.0353(8) 0.0320(8) 0.0018(6) 0.0084(6) 0.0097(6)
C11A 0.0302(8) 0.0333(8) 0.0352(8) 0.0043(7) 0.0103(7) 0.0107(6)
N11B 0.0270(7) 0.0332(7) 0.0389(7) 0.0018(6) 0.0099(6) 0.0107(6)
C12 0.0659(15) 0.0604(14) 0.0604(14) -0.0184(11) 0.0108(11) 0.0183(12)
C21 0.0317(8) 0.0360(9) 0.0369(9) -0.0004(7) 0.0112(7) 0.0083(7)
C22 0.0519(11) 0.0389(10) 0.0433(10) 0.0001(8) 0.0082(9) 0.0132(8)
C23 0.0724(15) 0.0361(10) 0.0624(14) -0.0014(9) 0.0181(12) 0.0107(10)
C24 0.0625(14) 0.0457(12) 0.0616(14) -0.0156(10) 0.0135(11) -0.0037(10)
C25 0.0567(13) 0.0616(14) 0.0462(12) -0.0071(10) -0.0027(10) -0.0009(11)
C26 0.0459(11) 0.0451(11) 0.0427(10) 0.0021(8) 0.0029(8) 0.0057(9)
C31 0.0324(8) 0.0319(8) 0.0351(8) 0.0002(7) 0.0046(7) 0.0067(7)
C32 0.0526(12) 0.0505(11) 0.0537(12) 0.0146(9) 0.0216(10) 0.0196(9)
C33 0.0788(17) 0.0558(13) 0.0636(14) 0.0253(11) 0.0295(13) 0.0193(12)
C34 0.0702(15) 0.0435(11) 0.0642(14) 0.0176(10) 0.0065(12) 0.0201(11)
C35 0.0480(11) 0.0400(10) 0.0622(13) 0.0004(9) 0.0014(10) 0.0177(9)
C36 0.0390(10) 0.0400(10) 0.0468(10) 0.0023(8) 0.0077(8) 0.0138(8)
N91 0.119(3) 0.137(3) 0.102(3) -0.025(2) 0.003(2) 0.036(2)
C92 0.097(3) 0.146(4) 0.0585(18) -0.013(2) 0.0063(16) 0.042(3)
C93 0.185(5) 0.197(6) 0.102(3) -0.036(3) -0.012(3) 0.117(5)

loop_
_atom_type_symbol
_atom_type_description
_atom_type_scat_dispersion_real
_atom_type_scat_dispersion_imag
_atom_type_scat_source
C C 0.0033 0.0016 'International Tables Vol C Tables 4.2.6.8 and 6.1.1.4'
H H 0.0000 0.0000 'International Tables Vol C Tables 4.2.6.8 and 6.1.1.4'
N N 0.0061 0.0033 'International Tables Vol C Tables 4.2.6.8 and 6.1.1.4'
O O 0.0106 0.0060 'International Tables Vol C Tables 4.2.6.8 and 6.1.1.4'
Br Br -0.2901 2.4595 'International Tables Vol C Tables 4.2.6.8 and 6.1.1.4'

loop_
_geom_angle_atom_site_label_1
_geom_angle_atom_site_label_2
_geom_angle_atom_site_label_3
_geom_angle
C11A C1 C2 119.79(18)
C3 C2 C1 121.03(17)
C2 C3 C3A 118.24(17)
N11B C3A C3 119.17(18)
N11B C3A C4 109.81(16)
C3 C3A C4 131.01(17)
C3A C4 C4A 103.31(15)
C5 C4A C8A 113.73(15)
C5 C4A C4 112.58(16)
C8A C4A C4 102.38(15)
C6 C5 C4A 121.57(18)
C5 C6 C7 118.85(17)
C5 C6 C12 123.2(2)
C7 C6 C12 117.88(19)
C8 C7 C6 123.12(18)
C7 C8 C8A 120.27(17)
N9 C8A N11B 107.22(13)
N9 C8A C8 113.20(14)
N11B C8A C8 109.60(14)
N9 C8A C4A 113.18(14)
N11B C8A C4A 101.53(13)
C8 C8A C4A 111.35(14)
C10 N9 C8A 126.18(14)
O10 C10 N9 122.96(16)
O10 C10 C11 120.22(15)
N9 C10 C11 116.78(14)
C11A C11 C21 110.25(13)
C11A C11 C31 110.68(14)
C21 C11 C31 110.86(14)
C11A C11 C10 109.81(13)
C21 C11 C10 106.93(13)
C31 C11 C10 108.22(13)
N11B C11A C1 116.93(16)
N11B C11A C11 117.78(14)
C1 C11A C11 125.28(16)
C11A N11B C3A 124.55(15)
C11A N11B C8A 124.15(13)
C3A N11B C8A 111.24(14)
C26 C21 C22 118.83(17)
C26 C21 C11 122.55(16)
C22 C21 C11 118.52(16)
C23 C22 C21 120.3(2)
C24 C23 C22 120.5(2)
C25 C24 C23 119.6(2)
C24 C25 C26 120.3(2)
C21 C26 C25 120.4(2)
C32 C31 C36 118.37(17)
C32 C31 C11 120.02(16)
C36 C31 C11 121.37(16)
C33 C32 C31 120.5(2)
C34 C33 C32 120.2(2)
C35 C34 C33 119.9(2)
C34 C35 C36 120.3(2)
C35 C36 C31 120.63(19)
N91 C92 C93 177.8(6)

loop_
_geom_bond_atom_site_label_1
_geom_bond_atom_site_label_2
_geom_bond_distance
C1 C11A 1.385(2)
C1 C2 1.397(3)
C2 C3 1.375(3)
C3 C3A 1.377(3)
C3A N11B 1.355(2)
C3A C4 1.489(3)
C4 C4A 1.548(3)
C4A C5 1.504(3)
C4A C8A 1.539(2)
C5 C6 1.327(3)
C6 C7 1.462(3)
C6 C12 1.511(3)
C7 C8 1.338(3)
C8 C8A 1.510(2)
C8A N9 1.446(2)
C8A N11B 1.502(2)
N9 C10 1.341(2)
O10 C10 1.223(2)
C10 C11 1.558(2)
C11 C11A 1.528(2)
C11 C21 1.540(2)
C11 C31 1.543(2)
C11A N11B 1.347(2)
C21 C26 1.385(3)
C21 C22 1.387(3)
C22 C23 1.385(3)
C23 C24 1.374(4)
C24 C25 1.374(4)
C25 C26 1.391(3)
C31 C32 1.389(3)
C31 C36 1.393(3)
C32 C33 1.386(3)
C33 C34 1.380(4)
C34 C35 1.366(3)
C35 C36 1.386(3)
N91 C92 1.117(5)
C92 C93 1.449(7)

loop_
_geom_torsion_atom_site_label_1
_geom_torsion_atom_site_label_2
_geom_torsion_atom_site_label_3
_geom_torsion_atom_site_label_4
_geom_torsion
C11A C1 C2 C3 -2.7(3)
C1 C2 C3 C3A 3.0(3)
C2 C3 C3A N11B 0.9(3)
C2 C3 C3A C4 -177.6(2)
N11B C3A C4 C4A -17.8(2)
C3 C3A C4 C4A 160.9(2)
C3A C4 C4A C5 153.74(17)
C3A C4 C4A C8A 31.2(2)
C8A C4A C5 C6 28.5(3)
C4 C4A C5 C6 -87.4(2)
C4A C5 C6 C7 -3.5(3)
C4A C5 C6 C12 178.26(19)
C5 C6 C7 C8 -11.1(3)
C12 C6 C7 C8 167.2(2)
C6 C7 C8 C8A -1.9(3)
C7 C8 C8A N9 -102.5(2)
C7 C8 C8A N11B 137.87(18)
C7 C8 C8A C4A 26.3(2)
C5 C4A C8A N9 90.98(18)
C4 C4A C8A N9 -147.29(15)
C5 C4A C8A N11B -154.45(15)
C4 C4A C8A N11B -32.71(17)
C5 C4A C8A C8 -37.9(2)
C4 C4A C8A C8 83.85(17)
N11B C8A N9 C10 31.1(2)
C8 C8A N9 C10 -89.9(2)
C4A C8A N9 C10 142.19(17)
C8A N9 C10 O10 -179.95(16)
C8A N9 C10 C11 2.1(2)
O10 C10 C11 C11A 148.05(16)
N9 C10 C11 C11A -34.0(2)
O10 C10 C11 C21 28.4(2)
N9 C10 C11 C21 -153.60(15)
O10 C10 C11 C31 -91.04(18)
N9 C10 C11 C31 86.93(17)
C2 C1 C11A N11B -1.5(3)
C2 C1 C11A C11 177.13(17)
C21 C11 C11A N11B 148.19(15)
C31 C11 C11A N11B -88.79(18)
C10 C11 C11A N11B 30.6(2)
C21 C11 C11A C1 -30.4(2)
C31 C11 C11A C1 92.6(2)
C10 C11 C11A C1 -148.00(17)
C1 C11A N11B C3A 5.7(3)
C11 C11A N11B C3A -173.04(16)
C1 C11A N11B C8A -177.46(16)
C11 C11A N11B C8A 3.8(2)
C3 C3A N11B C11A -5.5(3)
C4 C3A N11B C11A 173.32(17)
C3 C3A N11B C8A 177.32(17)
C4 C3A N11B C8A -3.9(2)
N9 C8A N11B C11A -34.5(2)
C8 C8A N11B C11A 88.75(19)
C4A C8A N11B C11A -153.41(16)
N9 C8A N11B C3A 142.73(15)
C8 C8A N11B C3A -94.04(17)
C4A C8A N11B C3A 23.80(18)
C11A C11 C21 C26 128.72(18)
C31 C11 C21 C26 5.8(2)
C10 C11 C21 C26 -111.94(19)
C11A C11 C21 C22 -54.9(2)
C31 C11 C21 C22 -177.83(16)
C10 C11 C21 C22 64.41(19)
C26 C21 C22 C23 0.5(3)
C11 C21 C22 C23 -176.01(19)
C21 C22 C23 C24 -0.8(4)
C22 C23 C24 C25 0.1(4)
C23 C24 C25 C26 0.8(4)
C22 C21 C26 C25 0.4(3)
C11 C21 C26 C25 176.77(19)
C24 C25 C26 C21 -1.1(4)
C11A C11 C31 C32 -45.0(2)
C21 C11 C31 C32 77.7(2)
C10 C11 C31 C32 -165.32(17)
C11A C11 C31 C36 140.68(17)
C21 C11 C31 C36 -96.65(19)
C10 C11 C31 C36 20.3(2)
C36 C31 C32 C33 1.7(3)
C11 C31 C32 C33 -172.9(2)
C31 C32 C33 C34 -1.2(4)
C32 C33 C34 C35 -0.3(4)
C33 C34 C35 C36 1.2(4)
C34 C35 C36 C31 -0.6(3)
C32 C31 C36 C35 -0.8(3)
C11 C31 C36 C35 173.68(17)
